data_7010621
loop_
_publ_author_name
'Di Casa, Michela'
'Fabbrizzi, Luigi'
'Licchelli, Maurizio'
'Poggi, Antonio'
'Sacchi, Donata'
'Zema, Michele'

_publ_section_title
;
 A novel fluorescence redox switch based on the formal NiII/NiI
 couple&#x200A;&#x2020;
;
_journal_issue 11
_journal_name_full 'Journal of the Chemical Society, Dalton Transactions'
_journal_page_first 1671
_journal_paper_doi 10.1039/b101310f
_journal_year 2001
_chemical_formula_moiety 'C26 H30 F12 N4 Ni1 P2'
_chemical_formula_sum 'C26 H30 F12 N4 Ni P2'
_chemical_formula_weight 747.19
_space_group_IT_number 4
_symmetry_cell_setting monoclinic
_symmetry_space_group_name_Hall 'P 2yb'
_symmetry_space_group_name_H-M 'P 1 21 1'
_atom_sites_solution_hydrogens geom
_atom_sites_solution_primary direct
_atom_sites_solution_secondary difmap
_audit_creation_method SHELXL-97
_cell_angle_alpha 90.00
_cell_angle_beta 101.91(6)
_cell_angle_gamma 90.00
_cell_formula_units_Z 2
_cell_length_a 6.922(5)
_cell_length_b 18.364(10)
_cell_length_c 11.729(10)
_cell_measurement_reflns_used 25
_cell_measurement_temperature 293(2)
_cell_measurement_theta_max 10
_cell_measurement_theta_min 5
_cell_volume 1458.8(18)
_computing_cell_refinement 'CAD4 Express (Enraf Nonius, 1994)'
_computing_data_collection 'CAD4 Express (Enraf Nonius, 1994)'
_computing_data_reduction 'XCAD4 (Harms & Wocadlo, 1995)'
_computing_molecular_graphics 'Ortep-3 for Windows (Farrugia, 1997)'
_computing_publication_material 'WinGX (Farrugia, 1998)'
_computing_structure_refinement 'SHELXL-97 (Sheldrick, 1997)'
_computing_structure_solution 'SIR92 (Altomare et al, 1993)'
_diffrn_ambient_temperature 293(2)
_diffrn_measured_fraction_theta_full 0.998
_diffrn_measured_fraction_theta_max 0.998
_diffrn_measurement_device_type 'Enraf Nonius CAD4'
_diffrn_measurement_method 'non-profiled omega/2theta scans'
_diffrn_radiation_monochromator graphite
_diffrn_radiation_source 'fine-focus sealed tube'
_diffrn_radiation_type MoK\a
_diffrn_radiation_wavelength 0.71073
_diffrn_reflns_av_R_equivalents 0.1620
_diffrn_reflns_av_sigmaI/netI 0.4562
_diffrn_reflns_limit_h_max 9
_diffrn_reflns_limit_h_min -9
_diffrn_reflns_limit_k_max 25
_diffrn_reflns_limit_k_min -17
_diffrn_reflns_limit_l_max 16
_diffrn_reflns_limit_l_min 0
_diffrn_reflns_number 6074
_diffrn_reflns_theta_full 30.00
_diffrn_reflns_theta_max 30.00
_diffrn_reflns_theta_min 2.09
_diffrn_standards_decay_% 0
_diffrn_standards_interval_time 240
_diffrn_standards_number 3
_exptl_absorpt_coefficient_mu 0.878
_exptl_absorpt_correction_type none
_exptl_crystal_colour red
_exptl_crystal_density_diffrn 1.701
_exptl_crystal_density_method 'not measured'
_exptl_crystal_description prism
_exptl_crystal_F_000 760
_exptl_crystal_size_max 0.35
_exptl_crystal_size_mid 0.35
_exptl_crystal_size_min 0.28
_refine_diff_density_max 0.968
_refine_diff_density_min -0.887
_refine_diff_density_rms 0.158
_refine_ls_abs_structure_details 'Flack H D (1983), Acta Cryst. A39, 876-881'
_refine_ls_abs_structure_Flack 0.02(8)
_refine_ls_extinction_method none
_refine_ls_goodness_of_fit_ref 0.844
_refine_ls_hydrogen_treatment mixed
_refine_ls_matrix_type full
_refine_ls_number_parameters 198
_refine_ls_number_reflns 4374
_refine_ls_number_restraints 18
_refine_ls_restrained_S_all 0.845
_refine_ls_R_factor_all 0.2961
_refine_ls_R_factor_gt 0.1020
_refine_ls_shift/su_max 0.000
_refine_ls_shift/su_mean 0.000
_refine_ls_structure_factor_coef Fsqd
_refine_ls_weighting_details 'calc w=1/[\s^2^(Fo^2^)+(0.1081P)^2^+0.0000P] where P=(Fo^2^+2Fc^2^)/3'
_refine_ls_weighting_scheme calc
_refine_ls_wR_factor_gt 0.2292
_refine_ls_wR_factor_ref 0.3160
_reflns_number_gt 915
_reflns_number_total 4374
_reflns_threshold_expression >2sigma(I)
_cod_data_source_file b101310f.txt
_cod_data_source_block licc11ac
_cod_original_cell_volume 1458.8(17)
_cod_original_sg_symbol_H-M 'P 21'
_cod_database_code 7010621

loop_
_symmetry_equiv_pos_as_xyz
'x, y, z'
'-x, y+1/2, -z'

loop_
_atom_site_label
_atom_site_type_symbol
_atom_site_fract_x
_atom_site_fract_y
_atom_site_fract_z
_atom_site_U_iso_or_equiv
_atom_site_adp_type
_atom_site_occupancy
_atom_site_symmetry_multiplicity
_atom_site_calc_flag
_atom_site_refinement_flags
_atom_site_disorder_assembly
_atom_site_disorder_group
Ni1 Ni 0.0537(3) 0.3022(3) 0.18453(16) 0.0299(6) Uani 1 1 d . . .
N1 N -0.0699(17) 0.2974(13) 0.0249(11) 0.033(3) Uiso 1 1 d . . .
N2 N 0.085(3) 0.2082(12) 0.2089(19) 0.036(5) Uiso 1 1 d . . .
N4 N 0.084(3) 0.4092(12) 0.201(2) 0.041(6) Uiso 1 1 d . . .
C1 C -0.001(4) 0.2449(14) -0.045(3) 0.054(8) Uiso 1 1 d . . .
H1A H 0.1360 0.2547 -0.0466 0.064 Uiso 1 1 calc R . .
H1B H -0.0776 0.2474 -0.1236 0.064 Uiso 1 1 calc R . .
C2 C -0.021(4) 0.1630(15) 0.009(2) 0.053(8) Uiso 1 1 d . . .
H2A H -0.1577 0.1554 0.0134 0.064 Uiso 1 1 calc R . .
H2B H 0.0117 0.1277 -0.0452 0.064 Uiso 1 1 calc R . .
C3 C 0.094(4) 0.1480(16) 0.118(3) 0.046(7) Uiso 1 1 d . . .
H3A H 0.2305 0.1418 0.1109 0.055 Uiso 1 1 calc R . .
H3B H 0.0509 0.1024 0.1464 0.055 Uiso 1 1 calc R . .
C4 C 0.115(2) 0.1803(9) 0.3196(15) 0.030(3) Uiso 1 1 d . . .
N3 N 0.1133(16) 0.3009(12) 0.3422(10) 0.027(3) Uiso 1 1 d D . .
C5 C 0.123(5) 0.2407(15) 0.404(2) 0.061(10) Uiso 1 1 d D . .
C6 C 0.088(3) 0.2397(12) 0.5222(19) 0.043(6) Uiso 1 1 d D . .
H6 H 0.0577 0.1976 0.5590 0.051 Uiso 1 1 calc R . .
C7 C 0.104(2) 0.3088(14) 0.5750(15) 0.049(5) Uiso 1 1 d D . .
H7 H 0.0956 0.3132 0.6529 0.058 Uiso 1 1 calc R . .
C8 C 0.133(3) 0.3721(12) 0.5106(17) 0.040(6) Uiso 1 1 d D . .
H8 H 0.1661 0.4167 0.5467 0.048 Uiso 1 1 calc R . .
C9 C 0.108(3) 0.3639(12) 0.3937(18) 0.033(6) Uiso 1 1 d D . .
C10 C 0.114(6) 0.424(3) 0.308(4) 0.105(13) Uiso 1 1 d . . .
C11 C 0.102(5) 0.459(2) 0.111(3) 0.072(11) Uiso 1 1 d . . .
H11A H 0.2268 0.4509 0.0874 0.086 Uiso 1 1 calc R . .
H11B H 0.0999 0.5083 0.1393 0.086 Uiso 1 1 calc R . .
C12 C -0.075(4) 0.4460(15) 0.005(2) 0.051(7) Uiso 1 1 d . . .
H12A H -0.1995 0.4472 0.0302 0.061 Uiso 1 1 calc R . .
H12B H -0.0763 0.4835 -0.0536 0.061 Uiso 1 1 calc R . .
C13 C -0.041(3) 0.3709(12) -0.045(2) 0.038(6) Uiso 1 1 d . . .
H13A H 0.0926 0.3704 -0.0578 0.046 Uiso 1 1 calc R . .
H13B H -0.1285 0.3675 -0.1208 0.046 Uiso 1 1 calc R . .
C14 C -0.304(2) 0.303(2) 0.0171(15) 0.049(4) Uiso 1 1 d . . .
H14A H -0.3571 0.3445 -0.0294 0.059 Uiso 1 1 calc R . .
H14B H -0.3680 0.2592 -0.0199 0.059 Uiso 1 1 calc R . .
C24 C -0.369(3) 0.2494(11) 0.2042(15) 0.046(6) Uiso 1 1 d D . .
H24 H -0.3803 0.2032 0.1711 0.055 Uiso 1 1 calc R . .
C15 C -0.343(2) 0.3098(10) 0.1379(14) 0.048(5) Uiso 1 1 d D . .
C16 C -0.359(3) 0.3789(11) 0.1841(16) 0.045(6) Uiso 1 1 d D . .
H16 H -0.3420 0.4197 0.1400 0.054 Uiso 1 1 calc R . .
C17 C -0.398(3) 0.3885(9) 0.2944(14) 0.041(5) Uiso 1 1 d D . .
H17 H -0.4311 0.4342 0.3191 0.049 Uiso 1 1 calc R . .
C18 C -0.388(2) 0.3284(7) 0.3665(14) 0.029(4) Uiso 1 1 d D . .
C23 C -0.380(3) 0.2588(9) 0.3205(15) 0.041(5) Uiso 1 1 d D . .
C22 C -0.376(5) 0.1985(14) 0.392(2) 0.103(11) Uiso 1 1 d D . .
H22 H -0.3712 0.1526 0.3591 0.124 Uiso 1 1 calc R . .
C21 C -0.379(4) 0.2034(12) 0.510(2) 0.080(8) Uiso 1 1 d D . .
H21 H -0.3735 0.1643 0.5607 0.096 Uiso 1 1 calc R . .
C20 C -0.392(3) 0.2761(11) 0.539(2) 0.061(7) Uiso 1 1 d D . .
H20 H -0.3818 0.2824 0.6187 0.073 Uiso 1 1 calc R . .
C19 C -0.415(6) 0.3417(14) 0.4799(18) 0.131(15) Uiso 1 1 d D . .
H19 H -0.4428 0.3864 0.5099 0.157 Uiso 1 1 calc R . .
C25 C 0.179(3) 0.1060(13) 0.360(2) 0.044(6) Uiso 1 1 d . . .
H25A H 0.0840 0.0849 0.3993 0.065 Uiso 1 1 calc R . .
H25B H 0.3051 0.1087 0.4129 0.065 Uiso 1 1 calc R . .
H25C H 0.1906 0.0764 0.2944 0.065 Uiso 1 1 calc R . .
C26 C 0.128(3) 0.5036(13) 0.358(2) 0.044(7) Uiso 1 1 d . . .
H26A H 0.0804 0.5043 0.4291 0.066 Uiso 1 1 calc R . .
H26B H 0.0498 0.5357 0.3023 0.066 Uiso 1 1 calc R . .
H26C H 0.2634 0.5194 0.3730 0.066 Uiso 1 1 calc R . .
P1 P 0.3810(12) 0.1241(5) -0.2025(6) 0.0419(19) Uani 1 1 d . . .
P2 P 0.3798(16) 0.4872(4) -0.2090(9) 0.061(3) Uani 1 1 d . . .
F1 F 0.415(2) 0.1477(10) -0.0743(16) 0.065(5) Uiso 1 1 d . . .
F2 F 0.198(4) 0.4328(15) -0.233(2) 0.140(9) Uiso 1 1 d . . .
F3 F 0.573(3) 0.5350(11) -0.1643(16) 0.096(6) Uiso 1 1 d . . .
F4 F 0.3724(19) 0.1032(8) -0.3368(12) 0.050(4) Uiso 1 1 d . . .
F5 F 0.318(2) 0.5203(9) -0.3299(15) 0.075(5) Uiso 1 1 d . . .
F6 F 0.2635(18) 0.5518(8) -0.1712(11) 0.062(4) Uiso 1 1 d . . .
F7 F 0.499(3) 0.4218(13) -0.2407(19) 0.115(7) Uiso 1 1 d . . .
F8 F 0.403(3) 0.4525(14) -0.081(2) 0.117(9) Uiso 1 1 d . . .
F9 F 0.422(3) 0.2024(14) -0.245(2) 0.130(8) Uiso 1 1 d . . .
F10 F 0.612(3) 0.1090(13) -0.195(2) 0.125(7) Uiso 1 1 d . . .
F11 F 0.411(5) 0.040(2) -0.176(3) 0.216(13) Uiso 1 1 d . . .
F12 F 0.162(2) 0.1525(9) -0.2325(14) 0.067(4) Uiso 1 1 d . . .

loop_
_atom_site_aniso_label
_atom_site_aniso_U_11
_atom_site_aniso_U_22
_atom_site_aniso_U_33
_atom_site_aniso_U_23
_atom_site_aniso_U_13
_atom_site_aniso_U_12
Ni1 0.0358(11) 0.0293(11) 0.0249(10) 0.0022(17) 0.0069(8) 0.0246(15)
P1 0.048(4) 0.053(5) 0.016(3) -0.001(3) -0.014(3) 0.011(4)
P2 0.094(7) 0.027(4) 0.058(6) 0.002(4) 0.005(5) -0.007(4)

loop_
_atom_type_symbol
_atom_type_description
_atom_type_scat_dispersion_real
_atom_type_scat_dispersion_imag
_atom_type_scat_source
Ni Ni 0.3393 1.1124 'International Tables Vol C Tables 4.2.6.8 and 6.1.1.4'
N N 0.0061 0.0033 'International Tables Vol C Tables 4.2.6.8 and 6.1.1.4'
C C 0.0033 0.0016 'International Tables Vol C Tables 4.2.6.8 and 6.1.1.4'
P P 0.1023 0.0942 'International Tables Vol C Tables 4.2.6.8 and 6.1.1.4'
F F 0.0171 0.0103 'International Tables Vol C Tables 4.2.6.8 and 6.1.1.4'
H H 0.0000 0.0000 'International Tables Vol C Tables 4.2.6.8 and 6.1.1.4'

loop_
_geom_angle_atom_site_label_1
_geom_angle_atom_site_label_2
_geom_angle_atom_site_label_3
_geom_angle
_geom_angle_site_symmetry_1
_geom_angle_site_symmetry_3
_geom_angle_publ_flag
N2 Ni1 N3 80.0(11) . . ?
N2 Ni1 N1 97.5(10) . . ?
N3 Ni1 N1 166.2(5) . . ?
N2 Ni1 N4 162.1(6) . . ?
N3 Ni1 N4 85.2(10) . . ?
N1 Ni1 N4 99.2(9) . . ?
C1 N1 C14 118(2) . . ?
C1 N1 C13 100.9(12) . . ?
C14 N1 C13 98.6(19) . . ?
C1 N1 Ni1 117.8(16) . . ?
C14 N1 Ni1 107.3(9) . . ?
C13 N1 Ni1 112.7(14) . . ?
C4 N2 C3 111.4(19) . . ?
C4 N2 Ni1 120.7(16) . . ?
C3 N2 Ni1 127.8(18) . . ?
C10 N4 C11 125(3) . . ?
C10 N4 Ni1 108(3) . . ?
C11 N4 Ni1 126(2) . . ?
N1 C1 C2 110(2) . . ?
C3 C2 C1 117(2) . . ?
C2 C3 N2 113(3) . . ?
N2 C4 C5 109.3(17) . . ?
N2 C4 C25 128.5(18) . . ?
C5 C4 C25 120.6(19) . . ?
C9 N3 C5 119.6(14) . . ?
C9 N3 Ni1 116.0(15) . . ?
C5 N3 Ni1 123.2(17) . . ?
N3 C5 C6 122(2) . . ?
N3 C5 C4 106(2) . . ?
C6 C5 C4 129(2) . . ?
C7 C6 C5 113(2) . . ?
C6 C7 C8 120.7(16) . . ?
C9 C8 C7 116(2) . . ?
N3 C9 C8 124(2) . . ?
N3 C9 C10 110(2) . . ?
C8 C9 C10 125(3) . . ?
N4 C10 C9 119(4) . . ?
N4 C10 C26 124(4) . . ?
C9 C10 C26 116(3) . . ?
N4 C11 C12 109(3) . . ?
C13 C12 C11 106(2) . . ?
C12 C13 N1 121(2) . . ?
C15 C14 N1 109.0(12) . . ?
C15 C24 C23 119.3(19) . . ?
C24 C15 C16 118.7(18) . . ?
C24 C15 C14 122(2) . . ?
C16 C15 C14 119(2) . . ?
C17 C16 C15 122(2) . . ?
C18 C17 C16 118.3(19) . . ?
C17 C18 C23 119.7(17) . . ?
C17 C18 C19 116.2(16) . . ?
C23 C18 C19 123.5(17) . . ?
C22 C23 C24 119.6(19) . . ?
C22 C23 C18 119.8(19) . . ?
C24 C23 C18 120.6(18) . . ?
C23 C22 C21 123(3) . . ?
C20 C21 C22 109(3) . . ?
C19 C20 C21 136(3) . . ?
C20 C19 C18 107(2) . . ?
F1 P1 F9 93.0(12) . . ?
F1 P1 F12 94.1(9) . . ?
F9 P1 F12 81.6(11) . . ?
F1 P1 F11 95.7(14) . . ?
F9 P1 F11 159.0(15) . . ?
F12 P1 F11 116.6(15) . . ?
F1 P1 F10 92.4(11) . . ?
F9 P1 F10 86.2(13) . . ?
F12 P1 F10 166.4(12) . . ?
F11 P1 F10 74.4(14) . . ?
F1 P1 F4 172.9(10) . . ?
F9 P1 F4 83.0(10) . . ?
F12 P1 F4 91.2(8) . . ?
F11 P1 F4 86.2(13) . . ?
F10 P1 F4 81.4(10) . . ?
F5 P2 F7 98.5(11) . . ?
F5 P2 F6 84.1(9) . . ?
F7 P2 F6 177.3(12) . . ?
F5 P2 F2 91.5(12) . . ?
F7 P2 F2 84.9(12) . . ?
F6 P2 F2 95.4(12) . . ?
F5 P2 F3 98.2(10) . . ?
F7 P2 F3 93.1(12) . . ?
F6 P2 F3 86.2(10) . . ?
F2 P2 F3 170.3(14) . . ?
F5 P2 F8 169.4(13) . . ?
F7 P2 F8 87.9(13) . . ?
F6 P2 F8 89.5(11) . . ?
F2 P2 F8 80.7(14) . . ?
F3 P2 F8 89.8(13) . . ?

loop_
_geom_bond_atom_site_label_1
_geom_bond_atom_site_label_2
_geom_bond_distance
_geom_bond_site_symmetry_2
_geom_bond_publ_flag
Ni1 N2 1.76(2) . ?
Ni1 N3 1.810(11) . ?
Ni1 N1 1.893(12) . ?
Ni1 N4 1.98(2) . ?
N1 C1 1.41(3) . ?
N1 C14 1.606(19) . ?
N1 C13 1.61(3) . ?
N2 C4 1.37(3) . ?
N2 C3 1.54(3) . ?
N4 C10 1.26(5) . ?
N4 C11 1.41(4) . ?
C1 C2 1.65(4) . ?
C2 C3 1.39(4) . ?
C4 C5 1.48(3) . ?
C4 C25 1.48(3) . ?
N3 C9 1.31(2) . ?
N3 C5 1.32(2) . ?
C5 C6 1.46(2) . ?
C6 C7 1.41(2) . ?
C7 C8 1.42(2) . ?
C8 C9 1.35(2) . ?
C9 C10 1.51(5) . ?
C10 C26 1.56(5) . ?
C11 C12 1.58(4) . ?
C12 C13 1.53(3) . ?
C14 C15 1.50(2) . ?
C24 C15 1.388(10) . ?
C24 C23 1.391(10) . ?
C15 C16 1.393(10) . ?
C16 C17 1.388(10) . ?
C17 C18 1.384(10) . ?
C18 C23 1.395(10) . ?
C18 C19 1.400(10) . ?
C23 C22 1.384(10) . ?
C22 C21 1.393(10) . ?
C21 C20 1.387(10) . ?
C20 C19 1.382(10) . ?
P1 F1 1.53(2) . ?
P1 F9 1.57(3) . ?
P1 F12 1.572(17) . ?
P1 F11 1.58(4) . ?
P1 F10 1.60(2) . ?
P1 F4 1.611(15) . ?
P2 F5 1.520(18) . ?
P2 F7 1.55(2) . ?
P2 F6 1.549(16) . ?
P2 F2 1.58(3) . ?
P2 F3 1.59(2) . ?
P2 F8 1.61(3) . ?
